data_4306342
loop_
_publ_author_name
'Lucas Vandenburgh'
'Matthew R. Buck'
'Daniel A. Freedman'

_publ_section_title
;
Preparation, Separation, and Characterization of Ruthenium(II) Thiocyanate
Linkage Isomers
;
_journal_name_full 'Inorganic Chemistry'
_journal_page_first 9134
_journal_page_last 9136
_journal_paper_doi 10.1021/ic801194j
_journal_volume 47
_journal_year 2008
_chemical_formula_sum 'C21 H22 F6 N3 P Ru S'
_chemical_formula_weight 594.52
_chemical_name_systematic
;

 ?

;
_space_group_IT_number 15
_symmetry_cell_setting monoclinic
_symmetry_space_group_name_Hall '-C 2yc'
_symmetry_space_group_name_H-M 'C 1 2/c 1'
_atom_sites_solution_hydrogens geom
_atom_sites_solution_primary direct
_atom_sites_solution_secondary difmap
_audit_creation_method SHELXL-97
_cell_angle_alpha 90.00
_cell_angle_beta 111.7720(10)
_cell_angle_gamma 90.00
_cell_formula_units_Z 8
_cell_length_a 18.3255(10)
_cell_length_b 21.8263(12)
_cell_length_c 12.2195(7)
_cell_measurement_reflns_used 9955
_cell_measurement_temperature 115(2)
_cell_measurement_theta_max 30.28
_cell_measurement_theta_min 2.59
_cell_volume 4538.9(4)
_computing_cell_refinement 'Bruker SMART'
_computing_data_collection 'Bruker SMART'
_computing_data_reduction 'Bruker SAINT'
_computing_molecular_graphics 'Bruker SHELXTL'
_computing_publication_material 'Bruker SHELXTL'
_computing_structure_refinement 'SHELXL-97 (Sheldrick, 1997)'
_computing_structure_solution 'SHELXS-97 (Sheldrick, 1990)'
_diffrn_ambient_temperature 115(2)
_diffrn_measured_fraction_theta_full 0.948
_diffrn_measured_fraction_theta_max 0.948
_diffrn_measurement_device_type 'CCD area detector'
_diffrn_measurement_method 'phi and omega scans'
_diffrn_radiation_monochromator graphite
_diffrn_radiation_source 'fine-focus sealed tube'
_diffrn_radiation_type MoK\a
_diffrn_radiation_wavelength 0.71073
_diffrn_reflns_av_R_equivalents 0.0229
_diffrn_reflns_av_sigmaI/netI 0.0173
_diffrn_reflns_limit_h_max 25
_diffrn_reflns_limit_h_min -25
_diffrn_reflns_limit_k_max 30
_diffrn_reflns_limit_k_min -29
_diffrn_reflns_limit_l_max 17
_diffrn_reflns_limit_l_min -16
_diffrn_reflns_number 31739
_diffrn_reflns_theta_full 30.43
_diffrn_reflns_theta_max 30.43
_diffrn_reflns_theta_min 1.52
_exptl_absorpt_coefficient_mu 0.917
_exptl_absorpt_correction_T_max 0.9302
_exptl_absorpt_correction_T_min 0.7964
_exptl_absorpt_correction_type empirical
_exptl_absorpt_process_details sadabs
_exptl_crystal_colour orange
_exptl_crystal_density_diffrn 1.740
_exptl_crystal_density_meas 0
_exptl_crystal_density_method 'not measured'
_exptl_crystal_description block
_exptl_crystal_F_000 2384
_exptl_crystal_size_max 0.26
_exptl_crystal_size_mid 0.25
_exptl_crystal_size_min 0.08
_refine_diff_density_max 0.786
_refine_diff_density_min -0.564
_refine_diff_density_rms 0.064
_refine_ls_extinction_method none
_refine_ls_goodness_of_fit_ref 1.036
_refine_ls_hydrogen_treatment constr
_refine_ls_matrix_type full
_refine_ls_number_parameters 304
_refine_ls_number_reflns 6539
_refine_ls_number_restraints 0
_refine_ls_restrained_S_all 1.036
_refine_ls_R_factor_all 0.0257
_refine_ls_R_factor_gt 0.0222
_refine_ls_shift/su_max 0.001
_refine_ls_shift/su_mean 0.000
_refine_ls_structure_factor_coef Fsqd
_refine_ls_weighting_details 'calc w=1/[\s^2^(Fo^2^)+(0.0282P)^2^+5.6180P] where P=(Fo^2^+2Fc^2^)/3'
_refine_ls_weighting_scheme calc
_refine_ls_wR_factor_gt 0.0559
_refine_ls_wR_factor_ref 0.0581
_reflns_number_gt 5943
_reflns_number_total 6539
_reflns_threshold_expression >2sigma(I)
_cod_data_source_file ic801194j_si_001_1.cif
_cod_data_source_block df527ru_0m
_cod_depositor_comments
;
The following automatic conversions were performed:
'_symmetry_cell_setting' value 'Monoclinic' changed to 'monoclinic'
according to '/home/saulius/struct/CIF-dictionaries/cif_core.dic'
dictionary named 'cif_core.dic' version 2.4.1 from 2010-06-29.

Automatic conversion script
Id: cif_fix_enum 1527 2010-12-29 10:47:43Z saulius 
;
_cod_database_code 4306342

loop_
_symmetry_equiv_pos_as_xyz
'x, y, z'
'-x, y, -z+1/2'
'x+1/2, y+1/2, z'
'-x+1/2, y+1/2, -z+1/2'
'-x, -y, -z'
'x, -y, z-1/2'
'-x+1/2, -y+1/2, -z'
'x+1/2, -y+1/2, z-1/2'

loop_
_atom_site_label
_atom_site_type_symbol
_atom_site_fract_x
_atom_site_fract_y
_atom_site_fract_z
_atom_site_U_iso_or_equiv
_atom_site_adp_type
_atom_site_occupancy
_atom_site_symmetry_multiplicity
_atom_site_calc_flag
_atom_site_refinement_flags
_atom_site_disorder_assembly
_atom_site_disorder_group
Ru1 Ru 0.213381(6) 0.101136(5) 0.228373(9) 0.01400(4) Uani 1 1 d . . .
N1 N 0.06789(10) 0.13951(8) 0.41450(15) 0.0367(3) Uani 1 1 d . . .
N2 N 0.19150(7) 0.19117(5) 0.26292(10) 0.0174(2) Uani 1 1 d . . .
N3 N 0.32369(7) 0.13194(6) 0.33588(10) 0.0170(2) Uani 1 1 d . . .
S1 S 0.19988(2) 0.073095(19) 0.41148(3) 0.02485(8) Uani 1 1 d . . .
C21 C 0.12128(10) 0.11250(7) 0.41120(14) 0.0242(3) Uani 1 1 d . . .
C1 C 0.24608(9) 0.08785(7) 0.07197(12) 0.0195(3) Uani 1 1 d . . .
C2 C 0.17086(8) 0.11487(7) 0.03623(12) 0.0180(3) Uani 1 1 d . . .
H2 H 0.1613 0.1514 -0.0060 0.022 Uiso 1 1 calc R . .
C3 C 0.10914(8) 0.08712(7) 0.06376(12) 0.0192(3) Uani 1 1 d . . .
H3 H 0.0600 0.1057 0.0387 0.023 Uiso 1 1 calc R . .
C4 C 0.12151(9) 0.03223(7) 0.12801(13) 0.0226(3) Uani 1 1 d . . .
C5 C 0.19781(10) 0.00524(7) 0.16517(13) 0.0238(3) Uani 1 1 d . . .
H5 H 0.2076 -0.0308 0.2087 0.029 Uiso 1 1 calc R . .
C6 C 0.25818(9) 0.03204(7) 0.13728(13) 0.0224(3) Uani 1 1 d . . .
H23 H 0.3071 0.0131 0.1618 0.027 Uiso 1 1 calc R . .
C7 C 0.05830(11) 0.00278(9) 0.15962(16) 0.0340(4) Uani 1 1 d . . .
H6 H 0.0171 0.0319 0.1500 0.051 Uiso 1 1 calc R . .
H7 H 0.0798 -0.0107 0.2401 0.051 Uiso 1 1 calc R . .
H5 H 0.0374 -0.0318 0.1091 0.051 Uiso 1 1 calc R . .
C8 C 0.31334(9) 0.11526(8) 0.04488(14) 0.0249(3) Uani 1 1 d . . .
H8 H 0.3627 0.1030 0.1075 0.030 Uiso 1 1 calc R . .
C9 C 0.31139(12) 0.18466(9) 0.03777(18) 0.0369(4) Uani 1 1 d . . .
H10 H 0.2664 0.1974 -0.0288 0.055 Uiso 1 1 calc R . .
H9 H 0.3584 0.1992 0.0291 0.055 Uiso 1 1 calc R . .
H11 H 0.3081 0.2013 0.1086 0.055 Uiso 1 1 calc R . .
C10 C 0.31163(11) 0.08750(9) -0.07131(16) 0.0322(4) Uani 1 1 d . . .
H12 H 0.2641 0.0996 -0.1342 0.048 Uiso 1 1 calc R . .
H14 H 0.3136 0.0436 -0.0651 0.048 Uiso 1 1 calc R . .
H13 H 0.3561 0.1019 -0.0874 0.048 Uiso 1 1 calc R . .
C11 C 0.25474(9) 0.22475(6) 0.33008(12) 0.0188(3) Uani 1 1 d . . .
C12 C 0.24674(10) 0.28512(7) 0.36073(14) 0.0261(3) Uani 1 1 d . . .
H15 H 0.2906 0.3074 0.4067 0.031 Uiso 1 1 calc R . .
C13 C 0.17302(11) 0.31154(7) 0.32230(15) 0.0289(3) Uani 1 1 d . . .
H16 H 0.1666 0.3518 0.3419 0.035 Uiso 1 1 calc R . .
C14 C 0.10875(10) 0.27709(7) 0.25405(15) 0.0272(3) Uani 1 1 d . . .
H17 H 0.0586 0.2941 0.2271 0.033 Uiso 1 1 calc R . .
C15 C 0.11966(9) 0.21709(7) 0.22626(14) 0.0222(3) Uani 1 1 d . . .
H18 H 0.0762 0.1941 0.1811 0.027 Uiso 1 1 calc R . .
C16 C 0.32957(8) 0.19180(7) 0.36892(12) 0.0182(3) Uani 1 1 d . . .
C17 C 0.40169(9) 0.21796(7) 0.43425(14) 0.0242(3) Uani 1 1 d . . .
H19 H 0.4049 0.2590 0.4563 0.029 Uiso 1 1 calc R . .
C18 C 0.46876(9) 0.18222(8) 0.46615(14) 0.0277(3) Uani 1 1 d . . .
H20 H 0.5178 0.1993 0.5077 0.033 Uiso 1 1 calc R . .
C19 C 0.46225(9) 0.12095(8) 0.43570(14) 0.0265(3) Uani 1 1 d . . .
H21 H 0.5065 0.0960 0.4583 0.032 Uiso 1 1 calc R . .
C20 C 0.38886(9) 0.09727(7) 0.37108(14) 0.0225(3) Uani 1 1 d . . .
H22 H 0.3845 0.0559 0.3513 0.027 Uiso 1 1 calc R . .
P1 P 0.5000 0.96157(2) 0.2500 0.02270(11) Uani 1 2 d S . .
P2 P 0.5000 0.30827(3) 0.2500 0.02632(12) Uani 1 2 d S . .
F1 F 0.42544(8) 0.96278(10) 0.13160(13) 0.0751(5) Uani 1 1 d . . .
F2 F 0.44274(7) 0.96138(5) 0.32229(11) 0.0394(3) Uani 1 1 d . . .
F3 F 0.5000 0.88964(7) 0.2500 0.0739(8) Uani 1 2 d S . .
F4 F 0.5000 1.03440(8) 0.2500 0.0728(8) Uani 1 2 d S . .
F5 F 0.5000 0.38096(8) 0.2500 0.0644(6) Uani 1 2 d S . .
F6 F 0.47778(7) 0.30777(6) 0.10951(10) 0.0400(3) Uani 1 1 d . . .
F7 F 0.40836(7) 0.30795(6) 0.22936(11) 0.0445(3) Uani 1 1 d . . .
F8 F 0.5000 0.23545(7) 0.2500 0.0373(3) Uani 1 2 d S . .

loop_
_atom_site_aniso_label
_atom_site_aniso_U_11
_atom_site_aniso_U_22
_atom_site_aniso_U_33
_atom_site_aniso_U_23
_atom_site_aniso_U_13
_atom_site_aniso_U_12
Ru1 0.01382(6) 0.01356(6) 0.01336(6) 0.00000(3) 0.00357(4) 0.00187(3)
N1 0.0357(8) 0.0410(9) 0.0403(9) -0.0079(7) 0.0220(7) -0.0013(7)
N2 0.0194(6) 0.0157(5) 0.0176(5) 0.0010(4) 0.0074(5) 0.0030(4)
N3 0.0163(5) 0.0194(6) 0.0140(5) -0.0012(4) 0.0044(4) 0.0016(4)
S1 0.03017(19) 0.02620(19) 0.02022(17) 0.00526(14) 0.01170(15) 0.00476(15)
C21 0.0289(8) 0.0243(7) 0.0220(7) -0.0058(6) 0.0125(6) -0.0081(6)
C1 0.0184(6) 0.0247(7) 0.0155(6) -0.0058(5) 0.0063(5) -0.0009(5)
C2 0.0178(6) 0.0201(6) 0.0139(6) 0.0005(5) 0.0032(5) -0.0004(5)
C3 0.0153(6) 0.0228(7) 0.0165(6) -0.0010(5) 0.0023(5) -0.0004(5)
C4 0.0249(7) 0.0209(7) 0.0190(7) -0.0021(5) 0.0048(6) -0.0064(6)
C5 0.0320(8) 0.0151(6) 0.0192(7) -0.0015(5) 0.0035(6) 0.0005(6)
C6 0.0228(7) 0.0223(7) 0.0187(7) -0.0066(5) 0.0037(6) 0.0062(5)
C7 0.0331(9) 0.0347(9) 0.0321(9) 0.0044(7) 0.0097(7) -0.0148(7)
C8 0.0177(7) 0.0362(8) 0.0221(7) -0.0067(6) 0.0087(6) -0.0026(6)
C9 0.0383(10) 0.0364(10) 0.0461(11) -0.0137(8) 0.0273(9) -0.0156(8)
C10 0.0316(9) 0.0423(10) 0.0281(8) -0.0098(7) 0.0172(7) -0.0023(7)
C11 0.0230(7) 0.0173(6) 0.0166(6) -0.0008(5) 0.0079(5) 0.0008(5)
C12 0.0335(8) 0.0184(7) 0.0261(8) -0.0041(6) 0.0106(7) 0.0001(6)
C13 0.0413(9) 0.0176(7) 0.0297(8) -0.0004(6) 0.0155(7) 0.0081(6)
C14 0.0302(8) 0.0242(8) 0.0289(8) 0.0039(6) 0.0127(7) 0.0128(6)
C15 0.0203(7) 0.0220(7) 0.0233(7) 0.0013(5) 0.0070(6) 0.0057(5)
C16 0.0203(6) 0.0196(6) 0.0154(6) -0.0013(5) 0.0075(5) -0.0006(5)
C17 0.0248(7) 0.0262(7) 0.0220(7) -0.0059(6) 0.0091(6) -0.0066(6)
C18 0.0177(7) 0.0409(9) 0.0217(7) -0.0051(6) 0.0039(6) -0.0064(6)
C19 0.0172(7) 0.0375(9) 0.0222(7) -0.0007(6) 0.0042(6) 0.0038(6)
C20 0.0189(7) 0.0255(7) 0.0203(7) -0.0010(5) 0.0041(6) 0.0055(5)
P1 0.0231(3) 0.0153(2) 0.0345(3) 0.000 0.0164(2) 0.000
P2 0.0304(3) 0.0209(3) 0.0301(3) 0.000 0.0141(2) 0.000
F1 0.0381(7) 0.1378(16) 0.0435(8) -0.0073(9) 0.0084(6) 0.0197(9)
F2 0.0439(6) 0.0334(6) 0.0573(7) 0.0116(5) 0.0378(6) 0.0084(5)
F3 0.0760(14) 0.0139(7) 0.170(3) 0.000 0.0904(17) 0.000
F4 0.140(2) 0.0190(8) 0.1106(18) 0.000 0.1065(18) 0.000
F5 0.1016(17) 0.0174(7) 0.1077(18) 0.000 0.0778(15) 0.000
F6 0.0436(6) 0.0485(7) 0.0302(5) 0.0179(5) 0.0164(5) 0.0196(5)
F7 0.0322(6) 0.0596(8) 0.0446(7) 0.0060(6) 0.0176(5) 0.0044(5)
F8 0.0598(10) 0.0219(7) 0.0279(7) 0.000 0.0137(7) 0.000

loop_
_atom_type_symbol
_atom_type_description
_atom_type_scat_dispersion_real
_atom_type_scat_dispersion_imag
_atom_type_scat_source
C C 0.0033 0.0016 'International Tables Vol C Tables 4.2.6.8 and 6.1.1.4'
H H 0.0000 0.0000 'International Tables Vol C Tables 4.2.6.8 and 6.1.1.4'
N N 0.0061 0.0033 'International Tables Vol C Tables 4.2.6.8 and 6.1.1.4'
F F 0.0171 0.0103 'International Tables Vol C Tables 4.2.6.8 and 6.1.1.4'
P P 0.1023 0.0942 'International Tables Vol C Tables 4.2.6.8 and 6.1.1.4'
S S 0.1246 0.1234 'International Tables Vol C Tables 4.2.6.8 and 6.1.1.4'
Ru Ru -1.2594 0.8363 'International Tables Vol C Tables 4.2.6.8 and 6.1.1.4'

loop_
_geom_angle_atom_site_label_1
_geom_angle_atom_site_label_2
_geom_angle_atom_site_label_3
_geom_angle
_geom_angle_site_symmetry_1
_geom_angle_site_symmetry_3
_geom_angle_publ_flag
N3 Ru1 N2 77.34(5) . . ?
N3 Ru1 C2 120.52(5) . . ?
N2 Ru1 C2 93.96(5) . . ?
N3 Ru1 C6 94.80(5) . . ?
N2 Ru1 C6 152.16(5) . . ?
C2 Ru1 C6 66.79(6) . . ?
N3 Ru1 C5 119.83(5) . . ?
N2 Ru1 C5 162.75(5) . . ?
C2 Ru1 C5 78.92(5) . . ?
C6 Ru1 C5 36.97(6) . . ?
N3 Ru1 C3 158.03(5) . . ?
N2 Ru1 C3 98.51(5) . . ?
C2 Ru1 C3 37.67(5) . . ?
C6 Ru1 C3 78.76(5) . . ?
C5 Ru1 C3 66.27(6) . . ?
N3 Ru1 C1 94.40(5) . . ?
N2 Ru1 C1 115.55(5) . . ?
C2 Ru1 C1 37.18(5) . . ?
C6 Ru1 C1 37.61(6) . . ?
C5 Ru1 C1 67.52(6) . . ?
C3 Ru1 C1 67.62(5) . . ?
N3 Ru1 C4 156.72(5) . . ?
N2 Ru1 C4 125.47(5) . . ?
C2 Ru1 C4 67.23(5) . . ?
C6 Ru1 C4 67.14(6) . . ?
C5 Ru1 C4 37.28(6) . . ?
C3 Ru1 C4 36.57(5) . . ?
C1 Ru1 C4 80.22(5) . . ?
N3 Ru1 S1 84.61(3) . . ?
N2 Ru1 S1 87.58(3) . . ?
C2 Ru1 S1 154.57(4) . . ?
C6 Ru1 S1 118.60(4) . . ?
C5 Ru1 S1 92.25(4) . . ?
C3 Ru1 S1 116.99(4) . . ?
C1 Ru1 S1 156.13(4) . . ?
C4 Ru1 S1 91.29(4) . . ?
C15 N2 C11 118.90(13) . . ?
C15 N2 Ru1 124.55(10) . . ?
C11 N2 Ru1 116.52(9) . . ?
C20 N3 C16 118.90(13) . . ?
C20 N3 Ru1 124.25(10) . . ?
C16 N3 Ru1 116.82(9) . . ?
C21 S1 Ru1 104.53(6) . . ?
N1 C21 S1 178.03(16) . . ?
C2 C1 C6 117.45(13) . . ?
C2 C1 C8 123.26(14) . . ?
C6 C1 C8 119.30(14) . . ?
C2 C1 Ru1 70.60(8) . . ?
C6 C1 Ru1 70.52(8) . . ?
C8 C1 Ru1 129.60(10) . . ?
C1 C2 C3 121.17(13) . . ?
C1 C2 Ru1 72.21(8) . . ?
C3 C2 Ru1 71.90(8) . . ?
C4 C3 C2 121.04(13) . . ?
C4 C3 Ru1 72.84(8) . . ?
C2 C3 Ru1 70.42(8) . . ?
C3 C4 C5 117.78(14) . . ?
C3 C4 C7 122.10(15) . . ?
C5 C4 C7 120.11(14) . . ?
C3 C4 Ru1 70.58(8) . . ?
C5 C4 Ru1 69.88(8) . . ?
C7 C4 Ru1 129.86(11) . . ?
C6 C5 C4 121.28(14) . . ?
C6 C5 Ru1 71.25(8) . . ?
C4 C5 Ru1 72.84(8) . . ?
C5 C6 C1 121.28(14) . . ?
C5 C6 Ru1 71.78(9) . . ?
C1 C6 Ru1 71.88(8) . . ?
C1 C8 C9 113.81(14) . . ?
C1 C8 C10 107.93(13) . . ?
C9 C8 C10 110.47(15) . . ?
N2 C11 C12 121.42(14) . . ?
N2 C11 C16 114.67(12) . . ?
C12 C11 C16 123.89(14) . . ?
C13 C12 C11 119.41(15) . . ?
C12 C13 C14 118.95(14) . . ?
C13 C14 C15 119.51(15) . . ?
N2 C15 C14 121.81(15) . . ?
N3 C16 C17 121.31(14) . . ?
N3 C16 C11 114.49(12) . . ?
C17 C16 C11 124.21(14) . . ?
C18 C17 C16 119.12(15) . . ?
C19 C18 C17 119.39(14) . . ?
C18 C19 C20 118.96(15) . . ?
N3 C20 C19 122.24(15) . . ?
F3 P1 F1 90.96(8) . . ?
F3 P1 F1 90.96(8) . 2_655 ?
F1 P1 F1 178.09(16) . 2_655 ?
F3 P1 F4 180.0 . . ?
F1 P1 F4 89.04(8) . . ?
F1 P1 F4 89.04(8) 2_655 . ?
F3 P1 F2 89.86(4) . . ?
F1 P1 F2 89.09(7) . . ?
F1 P1 F2 90.91(7) 2_655 . ?
F4 P1 F2 90.14(4) . . ?
F3 P1 F2 89.86(4) . 2_655 ?
F1 P1 F2 90.91(7) . 2_655 ?
F1 P1 F2 89.09(7) 2_655 2_655 ?
F4 P1 F2 90.14(4) . 2_655 ?
F2 P1 F2 179.71(9) . 2_655 ?
F5 P2 F8 180.0 . . ?
F5 P2 F7 90.26(5) . 2_655 ?
F8 P2 F7 89.74(5) . 2_655 ?
F5 P2 F7 90.26(5) . . ?
F8 P2 F7 89.74(5) . . ?
F7 P2 F7 179.49(11) 2_655 . ?
F5 P2 F6 90.39(5) . . ?
F8 P2 F6 89.61(5) . . ?
F7 P2 F6 90.21(6) 2_655 . ?
F7 P2 F6 89.79(6) . . ?
F5 P2 F6 90.39(5) . 2_655 ?
F8 P2 F6 89.61(5) . 2_655 ?
F7 P2 F6 89.79(6) 2_655 2_655 ?
F7 P2 F6 90.21(6) . 2_655 ?
F6 P2 F6 179.22(10) . 2_655 ?

loop_
_geom_bond_atom_site_label_1
_geom_bond_atom_site_label_2
_geom_bond_distance
_geom_bond_site_symmetry_2
_geom_bond_publ_flag
Ru1 N3 2.0722(12) . ?
Ru1 N2 2.0800(12) . ?
Ru1 C2 2.2028(14) . ?
Ru1 C6 2.2058(14) . ?
Ru1 C5 2.2126(15) . ?
Ru1 C3 2.2222(14) . ?
Ru1 C1 2.2237(14) . ?
Ru1 C4 2.2514(14) . ?
Ru1 S1 2.4193(4) . ?
N1 C21 1.156(2) . ?
N2 C15 1.3478(18) . ?
N2 C11 1.3594(19) . ?
N3 C20 1.3428(18) . ?
N3 C16 1.3598(18) . ?
S1 C21 1.6766(17) . ?
C1 C2 1.411(2) . ?
C1 C6 1.428(2) . ?
C1 C8 1.513(2) . ?
C2 C3 1.429(2) . ?
C3 C4 1.404(2) . ?
C4 C5 1.427(2) . ?
C4 C7 1.495(2) . ?
C5 C6 1.401(2) . ?
C8 C9 1.517(3) . ?
C8 C10 1.533(2) . ?
C11 C12 1.392(2) . ?
C11 C16 1.463(2) . ?
C12 C13 1.381(2) . ?
C13 C14 1.385(3) . ?
C14 C15 1.386(2) . ?
C16 C17 1.388(2) . ?
C17 C18 1.384(2) . ?
C18 C19 1.381(2) . ?
C19 C20 1.383(2) . ?
P1 F3 1.5699(17) . ?
P1 F1 1.5793(14) . ?
P1 F1 1.5793(14) 2_655 ?
P1 F4 1.5896(17) . ?
P1 F2 1.6029(10) . ?
P1 F2 1.6029(10) 2_655 ?
P2 F5 1.5866(18) . ?
P2 F8 1.5895(15) . ?
P2 F7 1.6030(11) 2_655 ?
P2 F7 1.6030(11) . ?
P2 F6 1.6107(11) . ?
P2 F6 1.6107(11) 2_655 ?
